data_4513994
loop_
_publ_author_name
'Trose, Michael'
'Lazreg, Fa\"ima'
'Chang, Tao'
'Nahra, Fady'
'Cordes, David B.'
'Slawin, Alexandra M. Z.'
'Cazin, Catherine S. J.'

_publ_section_title
;
 Neutral Dinuclear Copper(I)-NHC Complexes: Synthesis and Application in
 the Hydrosilylation of Ketones
;
_journal_issue 1
_journal_name_full 'ACS Catalysis'
_journal_page_first 238
_journal_paper_doi 10.1021/acscatal.6b02723
_journal_volume 7
_journal_year 2017
_chemical_absolute_configuration ad
_chemical_formula_moiety 'C46 H52 Cu2 N10'
_chemical_formula_sum 'C46 H52 Cu2 N10'
_chemical_formula_weight 872.08
_space_group_crystal_system orthorhombic
_space_group_IT_number 19
_space_group_name_Hall 'P 2ac 2ab'
_space_group_name_H-M_alt 'P 21 21 21'
_symmetry_space_group_name_Hall 'P 2ac 2ab'
_symmetry_space_group_name_H-M 'P 21 21 21'
_atom_sites_solution_hydrogens geom
_atom_sites_solution_primary direct
_atom_sites_solution_secondary difmap
_audit_creation_date 2015-11-04
_audit_creation_method 'by CrystalStructure 4.1'
_cell_angle_alpha 90.0000
_cell_angle_beta 90.0000
_cell_angle_gamma 90.0000
_cell_formula_units_Z 4
_cell_length_a 15.431(5)
_cell_length_b 16.964(5)
_cell_length_c 23.348(7)
_cell_measurement_reflns_used 5058
_cell_measurement_temperature 173
_cell_measurement_theta_max 25.00
_cell_measurement_theta_min 1.50
_cell_volume 6112(3)
_computing_cell_refinement 'CrystalClear-SM Expert 2.1 b32'
_computing_data_collection 'CrystalClear-SM Expert 2.1 b32 (Rigaku, 2014)'
_computing_data_reduction 'CrystalClear-SM Expert 2.1 b32'
_computing_molecular_graphics 'CrystalStructure 4.1'
_computing_publication_material 'CrystalStructure 4.1 (Rigaku, 2014)'
_computing_structure_refinement 'SHELXL2013 (Sheldrick, 2008)'
_computing_structure_solution 'SIR2004 (Burla, et al., 2005)'
_diffrn_ambient_temperature 173
_diffrn_detector_area_resol_mean 5.814
_diffrn_measured_fraction_theta_full 0.996
_diffrn_measured_fraction_theta_max 0.995
_diffrn_measurement_device_type 'Rigaku XtaLAB P200'
_diffrn_measurement_method \w
_diffrn_radiation_type 'Mo K\a'
_diffrn_radiation_wavelength 0.71075
_diffrn_reflns_av_R_equivalents 0.1784
_diffrn_reflns_Laue_measured_fraction_full 0.996
_diffrn_reflns_Laue_measured_fraction_max 0.995
_diffrn_reflns_limit_h_max 16
_diffrn_reflns_limit_h_min -18
_diffrn_reflns_limit_k_max 17
_diffrn_reflns_limit_k_min -20
_diffrn_reflns_limit_l_max 28
_diffrn_reflns_limit_l_min -28
_diffrn_reflns_number 48979
_diffrn_reflns_point_group_measured_fraction_full 0.997
_diffrn_reflns_point_group_measured_fraction_max 0.996
_diffrn_reflns_theta_full 25.242
_diffrn_reflns_theta_max 25.336
_diffrn_reflns_theta_min 1.484
_diffrn_standards_number 0
_exptl_absorpt_coefficient_mu 0.728
_exptl_absorpt_correction_T_max 0.943
_exptl_absorpt_correction_T_min 0.617
_exptl_absorpt_correction_type multi-scan
_exptl_absorpt_process_details 'REQAB (Rigaku, 1998)'
_exptl_crystal_colour colorless
_exptl_crystal_density_diffrn 0.948
_exptl_crystal_density_method 'not measured'
_exptl_crystal_description prism
_exptl_crystal_F_000 1824.00
_exptl_crystal_size_max 0.150
_exptl_crystal_size_mid 0.120
_exptl_crystal_size_min 0.080
_refine_diff_density_max 2.46
_refine_diff_density_min -0.66
_refine_ls_abs_structure_details
;
 Flack x determined using 1499 quotients [(I+)-(I-)]/[(I+)+(I-)]
 (Parsons, Flack and Wagner, Acta Cryst. B69 (2013) 249-259).
;
_refine_ls_abs_structure_Flack 0.140(15)
_refine_ls_extinction_method none
_refine_ls_goodness_of_fit_ref 1.354
_refine_ls_hydrogen_treatment constr
_refine_ls_number_parameters 534
_refine_ls_number_reflns 11132
_refine_ls_number_restraints 504
_refine_ls_R_factor_all 0.2579
_refine_ls_R_factor_gt 0.1642
_refine_ls_shift/su_max 0.001
_refine_ls_structure_factor_coef Fsqd
_refine_ls_weighting_details 'w = 1/[\s^2^(Fo^2^)+(0.2000P)^2^] where P=(Fo^2^+2Fc^2^)/3'
_refine_ls_weighting_scheme calc
_refine_ls_wR_factor_gt 0.3988
_refine_ls_wR_factor_ref 0.4354
_reflns_number_gt 5386
_reflns_number_total 11132
_reflns_threshold_expression F^2^>2.0\s(F^2^)
_cod_data_source_file cs6b02723_si_003.cif
_cod_data_source_block 2b
_cod_depositor_comments 'Adding full bibliography for 4513994.cif.'
_cod_database_code 4513994

loop_
_space_group_symop_id
_space_group_symop_operation_xyz
1 +X,+Y,+Z
2 1/2+X,1/2-Y,-Z
3 -X,1/2+Y,1/2-Z
4 1/2-X,-Y,1/2+Z

loop_
_atom_site_label
_atom_site_type_symbol
_atom_site_fract_x
_atom_site_fract_y
_atom_site_fract_z
_atom_site_U_iso_or_equiv
_atom_site_adp_type
_atom_site_occupancy
_atom_site_site_symmetry_order
_atom_site_calc_flag
_atom_site_refinement_flags_posn
_atom_site_refinement_flags_adp
Cu1 Cu 0.49805(18) 0.91889(13) 0.60892(9) 0.0641(7) Uani 1 1 d . U
Cu51 Cu 0.49626(15) 0.75470(12) 0.50092(8) 0.0566(7) Uani 1 1 d . U
N2 N 0.4504(12) 1.0039(11) 0.7148(8) 0.070(4) Uani 1 1 d . U
N5 N 0.5323(11) 1.0744(11) 0.6609(7) 0.069(4) Uani 1 1 d . U
N31 N 0.5379(11) 0.8073(10) 0.6210(7) 0.063(4) Uani 1 1 d . U
N32 N 0.5418(10) 0.7488(10) 0.5800(6) 0.058(3) Uani 1 1 d . U
N34 N 0.5973(13) 0.7032(12) 0.6619(8) 0.081(5) Uani 1 1 d . U
N41 N 0.4503(12) 0.8637(11) 0.4919(8) 0.075(4) Uani 1 1 d . U
N42 N 0.4579(10) 0.9234(10) 0.5308(7) 0.064(4) Uani 1 1 d . U
N44 N 0.4029(14) 0.9717(14) 0.4437(10) 0.096(6) Uani 1 1 d . U
N52 N 0.5552(11) 0.6661(12) 0.4013(7) 0.069(4) Uani 1 1 d . U
N55 N 0.4424(11) 0.6147(10) 0.4358(7) 0.063(4) Uani 1 1 d . U
C1 C 0.4948(15) 1.0023(11) 0.6632(8) 0.062(4) Uani 1 1 d . U
C3 C 0.4596(15) 1.0772(14) 0.7408(10) 0.073(5) Uani 1 1 d . U
H3 H 0.4328 1.0943 0.7752 0.087 Uiso 1 1 calc R U
C4 C 0.5129(15) 1.1184(13) 0.7081(9) 0.070(5) Uani 1 1 d . U
H4 H 0.5341 1.1698 0.7161 0.084 Uiso 1 1 calc R U
C6 C 0.4078(14) 0.9353(14) 0.7389(9) 0.071(5) Uani 1 1 d . U
C7 C 0.4415(15) 0.8939(14) 0.7786(10) 0.070(5) Uani 1 1 d . U
C8 C 0.4006(17) 0.8336(16) 0.7985(11) 0.087(6) Uani 1 1 d . U
H8 H 0.4273 0.8038 0.8280 0.104 Uiso 1 1 calc R U
C9 C 0.3189(15) 0.8095(14) 0.7790(10) 0.073(5) Uani 1 1 d . U
C10 C 0.2842(16) 0.8534(14) 0.7391(9) 0.073(5) Uani 1 1 d . U
H10 H 0.2274 0.8406 0.7265 0.087 Uiso 1 1 calc R U
C11 C 0.3252(14) 0.9179(13) 0.7138(9) 0.067(5) Uani 1 1 d . U
C12 C 0.5266(15) 0.9159(15) 0.8071(12) 0.086(7) Uani 1 1 d . U
H12A H 0.5168 0.9592 0.8342 0.104 Uiso 1 1 calc R U
H12B H 0.5683 0.9326 0.7779 0.104 Uiso 1 1 calc R U
H12C H 0.5496 0.8701 0.8277 0.104 Uiso 1 1 calc R U
C13 C 0.2718(18) 0.7334(16) 0.8065(10) 0.087(7) Uani 1 1 d . U
H13A H 0.3024 0.6855 0.7944 0.105 Uiso 1 1 calc R U
H13B H 0.2116 0.7311 0.7933 0.105 Uiso 1 1 calc R U
H13C H 0.2730 0.7374 0.8483 0.105 Uiso 1 1 calc R U
C14 C 0.2878(15) 0.9670(14) 0.6667(10) 0.074(6) Uani 1 1 d . U
H14A H 0.2261 0.9761 0.6741 0.089 Uiso 1 1 calc R U
H14B H 0.2945 0.9393 0.6301 0.089 Uiso 1 1 calc R U
H14C H 0.3182 1.0176 0.6650 0.089 Uiso 1 1 calc R U
C15 C 0.5852(15) 1.1025(13) 0.6127(10) 0.073(4) Uani 1 1 d . U
C16 C 0.6706(15) 1.0738(14) 0.6037(10) 0.075(5) Uani 1 1 d . U
C17 C 0.718(2) 1.1003(16) 0.5677(13) 0.101(7) Uani 1 1 d . U
H17 H 0.7774 1.0852 0.5675 0.121 Uiso 1 1 calc R U
C18 C 0.687(2) 1.1550(17) 0.5247(13) 0.103(7) Uani 1 1 d . U
C19 C 0.606(2) 1.1851(15) 0.5304(12) 0.098(7) Uani 1 1 d . U
H19 H 0.5855 1.2228 0.5036 0.118 Uiso 1 1 calc R U
C20 C 0.547(2) 1.1586(18) 0.5802(13) 0.099(7) Uani 1 1 d . U
C21 C 0.7108(18) 1.012(2) 0.6504(13) 0.116(11) Uani 1 1 d . U
H21A H 0.7686 1.0301 0.6620 0.139 Uiso 1 1 calc R U
H21B H 0.7151 0.9597 0.6331 0.139 Uiso 1 1 calc R U
H21C H 0.6729 1.0099 0.6840 0.139 Uiso 1 1 calc R U
C22 C 0.736(3) 1.182(2) 0.4714(19) 0.177(19) Uani 1 1 d . U
H22A H 0.7937 1.1575 0.4709 0.212 Uiso 1 1 calc R U
H22B H 0.7041 1.1667 0.4370 0.212 Uiso 1 1 calc R U
H22C H 0.7426 1.2396 0.4723 0.212 Uiso 1 1 calc R U
C23 C 0.455(2) 1.191(2) 0.5750(17) 0.129(11) Uani 1 1 d . U
H23A H 0.4329 1.2031 0.6132 0.154 Uiso 1 1 calc R U
H23B H 0.4183 1.1509 0.5569 0.154 Uiso 1 1 calc R U
H23C H 0.4558 1.2385 0.5515 0.154 Uiso 1 1 calc R U
C33 C 0.5805(13) 0.6892(13) 0.6064(9) 0.066(5) Uani 1 1 d . U
H33 H 0.5950 0.6412 0.5878 0.079 Uiso 1 1 calc R U
C35 C 0.5670(14) 0.7785(14) 0.6681(9) 0.066(5) Uani 1 1 d . U
H35 H 0.5674 0.8065 0.7033 0.080 Uiso 1 1 calc R U
C43 C 0.4287(17) 0.9904(16) 0.5042(12) 0.089(6) Uani 1 1 d . U
H43 H 0.4254 1.0411 0.5214 0.107 Uiso 1 1 calc R U
C45 C 0.4182(14) 0.8971(15) 0.4414(11) 0.075(5) Uani 1 1 d . U
H45 H 0.4083 0.8668 0.4078 0.090 Uiso 1 1 calc R U
C51 C 0.4958(15) 0.6730(11) 0.4439(8) 0.061(4) Uani 1 1 d . U
C53 C 0.5366(15) 0.6020(16) 0.3650(10) 0.079(6) Uani 1 1 d . U
H53 H 0.5668 0.5832 0.3323 0.095 Uiso 1 1 calc R U
C54 C 0.4593(15) 0.5730(15) 0.3914(10) 0.080(6) Uani 1 1 d . U
H54 H 0.4257 0.5298 0.3781 0.096 Uiso 1 1 calc R U
C56 C 0.6283(12) 0.7163(13) 0.3891(8) 0.062(4) Uani 1 1 d . U
C57 C 0.7071(14) 0.6973(16) 0.4160(11) 0.077(6) Uani 1 1 d . U
C58 C 0.7805(14) 0.7469(17) 0.4017(10) 0.079(6) Uani 1 1 d . U
H58 H 0.8329 0.7415 0.4227 0.095 Uiso 1 1 calc R U
C59 C 0.7759(16) 0.7984(17) 0.3608(11) 0.085(6) Uani 1 1 d . U
C60 C 0.6969(14) 0.8154(15) 0.3344(10) 0.077(5) Uani 1 1 d . U
H60 H 0.6925 0.8555 0.3061 0.092 Uiso 1 1 calc R U
C61 C 0.6245(15) 0.7712(17) 0.3510(11) 0.085(6) Uani 1 1 d . U
C62 C 0.7145(18) 0.641(2) 0.4708(14) 0.109(10) Uani 1 1 d . U
H62A H 0.6851 0.5911 0.4630 0.130 Uiso 1 1 calc R U
H62B H 0.6873 0.6669 0.5038 0.130 Uiso 1 1 calc R U
H62C H 0.7758 0.6311 0.4793 0.130 Uiso 1 1 calc R U
C63 C 0.8552(16) 0.8427(18) 0.3436(12) 0.095(7) Uani 1 1 d . U
H63A H 0.8903 0.8100 0.3179 0.114 Uiso 1 1 calc R U
H63B H 0.8891 0.8560 0.3777 0.114 Uiso 1 1 calc R U
H63C H 0.8383 0.8912 0.3237 0.114 Uiso 1 1 calc R U
C64 C 0.5371(16) 0.794(2) 0.3159(10) 0.109(9) Uani 1 1 d . U
H64A H 0.4871 0.7920 0.3418 0.131 Uiso 1 1 calc R U
H64B H 0.5286 0.7567 0.2844 0.131 Uiso 1 1 calc R U
H64C H 0.5428 0.8475 0.3003 0.131 Uiso 1 1 calc R U
C65 C 0.3652(13) 0.5983(14) 0.4687(9) 0.069(5) Uani 1 1 d . U
C66 C 0.3788(15) 0.5430(16) 0.5150(10) 0.086(6) Uani 1 1 d . U
C67 C 0.2982(16) 0.5215(19) 0.5467(13) 0.102(8) Uani 1 1 d . U
H67 H 0.2991 0.4855 0.5778 0.122 Uiso 1 1 calc R U
C68 C 0.2211(14) 0.5570(15) 0.5283(10) 0.073(5) Uani 1 1 d . U
C69 C 0.2159(14) 0.6105(14) 0.4874(9) 0.070(5) Uani 1 1 d . U
H69 H 0.1613 0.6331 0.4783 0.084 Uiso 1 1 calc R U
C70 C 0.2894(13) 0.6341(13) 0.4575(8) 0.057(4) Uani 1 1 d . U
C71 C 0.4598(17) 0.505(2) 0.5300(11) 0.099(8) Uani 1 1 d . U
H71A H 0.5053 0.5218 0.5034 0.119 Uiso 1 1 calc R U
H71B H 0.4527 0.4475 0.5275 0.119 Uiso 1 1 calc R U
H71C H 0.4760 0.5193 0.5692 0.119 Uiso 1 1 calc R U
C72 C 0.1385(19) 0.531(2) 0.5642(16) 0.131(13) Uani 1 1 d . U
H72A H 0.0908 0.5186 0.5379 0.157 Uiso 1 1 calc R U
H72B H 0.1210 0.5742 0.5896 0.157 Uiso 1 1 calc R U
H72C H 0.1526 0.4844 0.5871 0.157 Uiso 1 1 calc R U
C73 C 0.2819(17) 0.6956(18) 0.4156(12) 0.093(8) Uani 1 1 d . U
H73A H 0.2764 0.6722 0.3774 0.111 Uiso 1 1 calc R U
H73B H 0.3336 0.7291 0.4170 0.111 Uiso 1 1 calc R U
H73C H 0.2304 0.7275 0.4239 0.111 Uiso 1 1 calc R U

loop_
_atom_site_aniso_label
_atom_site_aniso_U_11
_atom_site_aniso_U_22
_atom_site_aniso_U_33
_atom_site_aniso_U_23
_atom_site_aniso_U_13
_atom_site_aniso_U_12
Cu1 0.0573(13) 0.0738(14) 0.0612(14) -0.0146(11) 0.0001(15) 0.0048(16)
Cu51 0.0418(11) 0.0740(14) 0.0540(13) -0.0081(10) 0.0009(13) 0.0002(14)
N2 0.057(8) 0.086(7) 0.067(8) -0.012(6) -0.016(6) 0.007(6)
N5 0.058(8) 0.075(7) 0.075(8) -0.021(6) -0.004(6) 0.008(6)
N31 0.059(9) 0.074(7) 0.055(7) -0.004(5) -0.007(6) -0.001(6)
N32 0.055(8) 0.068(7) 0.051(6) -0.001(5) 0.004(5) 0.001(6)
N34 0.080(12) 0.092(10) 0.072(8) 0.000(7) -0.006(8) 0.005(9)
N41 0.067(10) 0.081(7) 0.078(8) -0.018(6) -0.014(8) 0.010(7)
N42 0.045(8) 0.075(8) 0.072(7) -0.007(5) 0.001(6) 0.003(7)
N44 0.076(13) 0.093(10) 0.117(11) -0.004(8) -0.008(10) 0.015(9)
N52 0.046(6) 0.105(9) 0.056(8) -0.021(6) -0.003(6) -0.003(6)
N55 0.047(6) 0.077(8) 0.063(8) -0.016(6) -0.003(6) -0.002(6)
C1 0.049(8) 0.068(7) 0.069(7) -0.012(6) -0.014(7) 0.018(7)
C3 0.063(10) 0.078(9) 0.077(10) -0.019(7) -0.004(8) 0.015(8)
C4 0.059(12) 0.077(9) 0.073(9) -0.022(7) -0.010(8) 0.014(8)
C6 0.061(8) 0.083(9) 0.069(9) -0.014(7) -0.010(7) 0.005(6)
C7 0.070(9) 0.079(10) 0.061(10) -0.018(7) -0.004(7) 0.015(7)
C8 0.075(10) 0.096(12) 0.090(13) 0.004(10) -0.022(9) 0.003(8)
C9 0.066(9) 0.089(10) 0.064(11) 0.003(8) -0.008(8) 0.003(8)
C10 0.072(10) 0.082(10) 0.064(11) 0.002(8) -0.019(8) -0.001(8)
C11 0.063(8) 0.070(9) 0.068(10) -0.011(7) -0.010(7) 0.006(7)
C12 0.071(11) 0.083(14) 0.105(16) -0.015(12) -0.020(9) 0.021(9)
C13 0.088(14) 0.112(13) 0.062(13) 0.012(11) -0.017(11) -0.010(11)
C14 0.064(12) 0.092(13) 0.065(11) 0.004(9) -0.009(9) -0.002(10)
C15 0.074(8) 0.074(10) 0.070(9) -0.023(7) 0.000(7) -0.008(7)
C16 0.073(9) 0.079(11) 0.074(11) -0.023(8) -0.002(7) -0.009(8)
C17 0.105(12) 0.087(14) 0.110(13) -0.006(10) 0.033(10) 0.005(10)
C18 0.122(13) 0.081(14) 0.106(13) -0.010(10) 0.025(10) -0.002(11)
C19 0.119(13) 0.074(13) 0.101(13) -0.006(10) 0.022(10) -0.002(10)
C20 0.099(11) 0.100(14) 0.099(12) 0.003(11) 0.006(9) 0.004(10)
C21 0.075(15) 0.16(2) 0.113(16) 0.038(17) 0.048(13) 0.044(16)
C22 0.21(3) 0.15(3) 0.18(2) 0.07(2) 0.11(2) 0.09(2)
C23 0.103(12) 0.13(2) 0.16(2) 0.03(2) 0.010(13) 0.009(13)
C33 0.064(11) 0.070(9) 0.064(8) 0.001(7) 0.001(8) 0.001(7)
C35 0.062(12) 0.085(9) 0.053(8) 0.001(6) 0.000(7) -0.004(8)
C43 0.087(15) 0.080(9) 0.100(10) -0.005(7) -0.008(10) 0.013(9)
C45 0.052(12) 0.088(10) 0.084(10) -0.011(7) -0.013(8) 0.014(9)
C51 0.038(7) 0.081(8) 0.062(8) -0.015(6) -0.003(7) 0.004(7)
C53 0.059(9) 0.114(12) 0.064(10) -0.028(9) 0.000(8) -0.004(8)
C54 0.060(9) 0.101(12) 0.078(11) -0.033(10) -0.001(8) -0.007(9)
C56 0.046(7) 0.097(10) 0.042(8) -0.023(7) -0.004(6) -0.004(6)
C57 0.046(8) 0.109(13) 0.077(12) -0.010(10) -0.010(7) -0.007(7)
C58 0.045(8) 0.124(13) 0.068(12) -0.006(10) -0.007(8) -0.011(8)
C59 0.061(8) 0.113(14) 0.080(12) -0.007(10) 0.010(8) 0.000(8)
C60 0.061(8) 0.101(13) 0.068(11) -0.006(9) 0.010(7) 0.006(7)
C61 0.057(8) 0.123(13) 0.075(12) 0.003(10) -0.006(8) -0.001(8)
C62 0.055(14) 0.17(2) 0.105(16) 0.026(16) -0.013(12) -0.006(14)
C63 0.067(11) 0.131(18) 0.087(16) -0.005(13) 0.025(10) -0.010(11)
C64 0.062(10) 0.21(3) 0.056(13) 0.030(15) 0.000(9) 0.018(12)
C65 0.048(6) 0.094(11) 0.064(9) -0.012(7) -0.004(6) -0.007(6)
C66 0.060(8) 0.121(14) 0.078(11) 0.015(10) -0.009(7) -0.014(8)
C67 0.061(8) 0.136(18) 0.109(15) 0.023(14) 0.007(8) -0.012(9)
C68 0.056(8) 0.094(13) 0.069(11) -0.026(8) 0.003(7) -0.014(8)
C69 0.052(8) 0.098(12) 0.060(10) -0.029(8) 0.004(7) -0.011(7)
C70 0.044(7) 0.084(10) 0.043(9) -0.034(7) -0.010(6) -0.012(6)
C71 0.065(10) 0.16(2) 0.077(15) 0.014(14) -0.011(10) -0.004(11)
C72 0.063(12) 0.17(3) 0.16(2) 0.06(2) 0.039(13) 0.006(13)
C73 0.057(13) 0.128(16) 0.093(15) 0.010(13) 0.002(11) 0.002(11)

loop_
_atom_type_symbol
_atom_type_description
_atom_type_scat_dispersion_real
_atom_type_scat_dispersion_imag
_atom_type_scat_source
C C 0.0033 0.0016
;
International Tables for Crystallography
(Vol. C, Tables 4.2.6.8 and 6.1.1.4)
;
H H 0.0000 0.0000
;
International Tables for Crystallography
(Vol. C, Table 6.1.1.4)
;
N N 0.0061 0.0033
;
International Tables for Crystallography
(Vol. C, Tables 4.2.6.8 and 6.1.1.4)
;
Cu Cu 0.3201 1.2651
;
International Tables for Crystallography
(Vol. C, Tables 4.2.6.8 and 6.1.1.4)
;

loop_
_geom_angle_atom_site_label_1
_geom_angle_atom_site_label_2
_geom_angle_atom_site_label_3
_geom_angle
C1 Cu1 N42 126.4(8)
C1 Cu1 N31 128.0(7)
N42 Cu1 N31 105.6(7)
C51 Cu51 N32 127.7(8)
C51 Cu51 N41 126.5(8)
N32 Cu51 N41 105.8(7)
C1 N2 C3 110.3(19)
C1 N2 C6 123.1(17)
C3 N2 C6 126.4(19)
C1 N5 C4 111.5(19)
C1 N5 C15 124.2(17)
C4 N5 C15 124.3(19)
C35 N31 N32 107.8(17)
C35 N31 Cu1 125.8(15)
N32 N31 Cu1 126.4(12)
C33 N32 N31 104.2(16)
C33 N32 Cu51 129.3(15)
N31 N32 Cu51 126.6(13)
C33 N34 C35 101.5(18)
N42 N41 C45 107.0(18)
N42 N41 Cu51 126.0(14)
C45 N41 Cu51 126.2(15)
N41 N42 C43 106.5(17)
N41 N42 Cu1 128.9(14)
C43 N42 Cu1 124.6(16)
C45 N44 C43 101(2)
C51 N52 C53 111.7(17)
C51 N52 C56 128.5(17)
C53 N52 C56 119.8(17)
C54 N55 C51 114.1(19)
C54 N55 C65 119.5(18)
C51 N55 C65 126.2(17)
N5 C1 N2 103.2(16)
N5 C1 Cu1 129.4(16)
N2 C1 Cu1 127.4(16)
C4 C3 N2 107(2)
C4 C3 H3 126.7
N2 C3 H3 126.7
C3 C4 N5 108(2)
C3 C4 H4 125.9
N5 C4 H4 125.9
C7 C6 C11 123(2)
C7 C6 N2 123(2)
C11 C6 N2 114.1(19)
C6 C7 C8 120(2)
C6 C7 C12 122(2)
C8 C7 C12 117(2)
C7 C8 C9 124(2)
C7 C8 H8 118.1
C9 C8 H8 118.1
C10 C9 C8 116(2)
C10 C9 C13 124(2)
C8 C9 C13 121(2)
C9 C10 C11 124(2)
C9 C10 H10 117.9
C11 C10 H10 117.9
C10 C11 C6 113(2)
C10 C11 C14 125(2)
C6 C11 C14 122(2)
C7 C12 H12A 109.5
C7 C12 H12B 109.5
H12A C12 H12B 109.5
C7 C12 H12C 109.5
H12A C12 H12C 109.5
H12B C12 H12C 109.5
C9 C13 H13A 109.5
C9 C13 H13B 109.5
H13A C13 H13B 109.5
C9 C13 H13C 109.5
H13A C13 H13C 109.5
H13B C13 H13C 109.5
C11 C14 H14A 109.5
C11 C14 H14B 109.5
H14A C14 H14B 109.5
C11 C14 H14C 109.5
H14A C14 H14C 109.5
H14B C14 H14C 109.5
C20 C15 C16 124(2)
C20 C15 N5 115(2)
C16 C15 N5 121(2)
C17 C16 C15 123(3)
C17 C16 C21 118(2)
C15 C16 C21 118(2)
C16 C17 C18 121(3)
C16 C17 H17 119.3
C18 C17 H17 119.3
C19 C18 C17 119(3)
C19 C18 C22 115(3)
C17 C18 C22 126(3)
C18 C19 C20 120(3)
C18 C19 H19 119.8
C20 C19 H19 119.8
C15 C20 C23 134(3)
C15 C20 C19 112(3)
C23 C20 C19 113(3)
C16 C21 H21A 109.5
C16 C21 H21B 109.5
H21A C21 H21B 109.5
C16 C21 H21C 109.5
H21A C21 H21C 109.5
H21B C21 H21C 109.5
C18 C22 H22A 109.5
C18 C22 H22B 109.5
H22A C22 H22B 109.5
C18 C22 H22C 109.5
H22A C22 H22C 109.5
H22B C22 H22C 109.5
C20 C23 H23A 109.5
C20 C23 H23B 109.5
H23A C23 H23B 109.5
C20 C23 H23C 109.5
H23A C23 H23C 109.5
H23B C23 H23C 109.5
N32 C33 N34 114(2)
N32 C33 H33 123.2
N34 C33 H33 123.2
N31 C35 N34 113(2)
N31 C35 H35 123.7
N34 C35 H35 123.7
N42 C43 N44 110(2)
N42 C43 H43 125.1
N44 C43 H43 125.1
N44 C45 N41 115(2)
N44 C45 H45 122.4
N41 C45 H45 122.4
N55 C51 N52 104.8(16)
N55 C51 Cu51 130.6(16)
N52 C51 Cu51 124.5(16)
N52 C53 C54 100.2(19)
N52 C53 H53 129.9
C54 C53 H53 129.9
N55 C54 C53 109(2)
N55 C54 H54 125.4
C53 C54 H54 125.4
C61 C56 C57 121(2)
C61 C56 N52 121.9(19)
C57 C56 N52 117(2)
C56 C57 C58 116(2)
C56 C57 C62 124(2)
C58 C57 C62 118(2)
C59 C58 C57 121(2)
C59 C58 H58 119.4
C57 C58 H58 119.4
C58 C59 C60 121(2)
C58 C59 C63 120(2)
C60 C59 C63 119(3)
C59 C60 C61 118(2)
C59 C60 H60 121.2
C61 C60 H60 121.2
C56 C61 C60 123(2)
C56 C61 C64 124(2)
C60 C61 C64 113(2)
C57 C62 H62A 109.5
C57 C62 H62B 109.5
H62A C62 H62B 109.5
C57 C62 H62C 109.5
H62A C62 H62C 109.5
H62B C62 H62C 109.5
C59 C63 H63A 109.5
C59 C63 H63B 109.5
H63A C63 H63B 109.5
C59 C63 H63C 109.5
H63A C63 H63C 109.5
H63B C63 H63C 109.5
C61 C64 H64A 109.5
C61 C64 H64B 109.5
H64A C64 H64B 109.5
C61 C64 H64C 109.5
H64A C64 H64C 109.5
H64B C64 H64C 109.5
C70 C65 N55 122(2)
C70 C65 C66 124(2)
N55 C65 C66 113.7(19)
C65 C66 C71 127(2)
C65 C66 C67 114(2)
C71 C66 C67 119(2)
C68 C67 C66 117(2)
C68 C67 H67 121.6
C66 C67 H67 121.6
C69 C68 C67 125(2)
C69 C68 C72 122(2)
C67 C68 C72 114(2)
C68 C69 C70 121(2)
C68 C69 H69 119.6
C70 C69 H69 119.6
C65 C70 C69 119(2)
C65 C70 C73 122(2)
C69 C70 C73 119(2)
C66 C71 H71A 109.5
C66 C71 H71B 109.5
H71A C71 H71B 109.5
C66 C71 H71C 109.5
H71A C71 H71C 109.5
H71B C71 H71C 109.5
C68 C72 H72A 109.5
C68 C72 H72B 109.5
H72A C72 H72B 109.5
C68 C72 H72C 109.5
H72A C72 H72C 109.5
H72B C72 H72C 109.5
C70 C73 H73A 109.5
C70 C73 H73B 109.5
H73A C73 H73B 109.5
C70 C73 H73C 109.5
H73A C73 H73C 109.5
H73B C73 H73C 109.5

loop_
_geom_bond_atom_site_label_1
_geom_bond_atom_site_label_2
_geom_bond_distance
Cu1 C1 1.900(18)
Cu1 N42 1.927(17)
Cu1 N31 2.011(17)
Cu51 C51 1.922(17)
Cu51 N32 1.978(15)
Cu51 N41 1.993(18)
N2 C1 1.38(3)
N2 C3 1.39(3)
N2 C6 1.45(3)
N5 C1 1.35(3)
N5 C4 1.36(3)
N5 C15 1.47(3)
N31 C35 1.28(3)
N31 N32 1.38(2)
N32 C33 1.33(3)
N34 C33 1.34(3)
N34 C35 1.37(3)
N41 N42 1.36(2)
N41 C45 1.40(3)
N42 C43 1.37(3)
N44 C45 1.29(3)
N44 C43 1.50(3)
N52 C51 1.36(3)
N52 C53 1.41(3)
N52 C56 1.44(3)
N55 C54 1.28(3)
N55 C51 1.30(3)
N55 C65 1.45(3)
C3 C4 1.32(3)
C3 H3 0.9500
C4 H4 0.9500
C6 C7 1.27(3)
C6 C11 1.43(3)
C7 C8 1.29(3)
C7 C12 1.52(3)
C8 C9 1.40(3)
C8 H8 0.9500
C9 C10 1.31(3)
C9 C13 1.61(3)
C10 C11 1.39(3)
C10 H10 0.9500
C11 C14 1.49(3)
C12 H12A 0.9800
C12 H12B 0.9800
C12 H12C 0.9800
C13 H13A 0.9800
C13 H13B 0.9800
C13 H13C 0.9800
C14 H14A 0.9800
C14 H14B 0.9800
C14 H14C 0.9800
C15 C20 1.35(4)
C15 C16 1.42(3)
C16 C17 1.20(3)
C16 C21 1.63(4)
C17 C18 1.45(4)
C17 H17 0.9500
C18 C19 1.35(4)
C18 C22 1.53(4)
C19 C20 1.54(4)
C19 H19 0.9500
C20 C23 1.52(4)
C21 H21A 0.9800
C21 H21B 0.9800
C21 H21C 0.9800
C22 H22A 0.9800
C22 H22B 0.9800
C22 H22C 0.9800
C23 H23A 0.9800
C23 H23B 0.9800
C23 H23C 0.9800
C33 H33 0.9500
C35 H35 0.9500
C43 H43 0.9500
C45 H45 0.9500
C53 C54 1.43(3)
C53 H53 0.9500
C54 H54 0.9500
C56 C61 1.29(3)
C56 C57 1.41(3)
C57 C58 1.45(3)
C57 C62 1.60(4)
C58 C59 1.30(3)
C58 H58 0.9500
C59 C60 1.40(3)
C59 C63 1.49(3)
C60 C61 1.40(3)
C60 H60 0.9500
C61 C64 1.63(3)
C62 H62A 0.9800
C62 H62B 0.9800
C62 H62C 0.9800
C63 H63A 0.9800
C63 H63B 0.9800
C63 H63C 0.9800
C64 H64A 0.9800
C64 H64B 0.9800
C64 H64C 0.9800
C65 C70 1.34(3)
C65 C66 1.45(3)
C66 C71 1.45(4)
C66 C67 1.49(3)
C67 C68 1.40(4)
C67 H67 0.9500
C68 C69 1.32(3)
C68 C72 1.59(3)
C69 C70 1.39(3)
C69 H69 0.9500
C70 C73 1.43(3)
C71 H71A 0.9800
C71 H71B 0.9800
C71 H71C 0.9800
C72 H72A 0.9800
C72 H72B 0.9800
C72 H72C 0.9800
C73 H73A 0.9800
C73 H73B 0.9800
C73 H73C 0.9800

loop_
_geom_torsion_atom_site_label_1
_geom_torsion_atom_site_label_2
_geom_torsion_atom_site_label_3
_geom_torsion_atom_site_label_4
_geom_torsion
C35 N31 N32 C33 -5(2)
Cu1 N31 N32 C33 173.4(13)
C35 N31 N32 Cu51 174.0(14)
Cu1 N31 N32 Cu51 -8(2)
C45 N41 N42 C43 1(2)
Cu51 N41 N42 C43 171.3(16)
C45 N41 N42 Cu1 180.0(14)
Cu51 N41 N42 Cu1 -10(3)
C4 N5 C1 N2 0(2)
C15 N5 C1 N2 -178.3(18)
C4 N5 C1 Cu1 178.6(15)
C15 N5 C1 Cu1 0(3)
C3 N2 C1 N5 2(2)
C6 N2 C1 N5 -172.8(17)
C3 N2 C1 Cu1 -176.2(15)
C6 N2 C1 Cu1 9(3)
C1 N2 C3 C4 -4(2)
C6 N2 C3 C4 170.9(19)
N2 C3 C4 N5 4(2)
C1 N5 C4 C3 -3(2)
C15 N5 C4 C3 175.8(19)
C1 N2 C6 C7 100(3)
C3 N2 C6 C7 -74(3)
C1 N2 C6 C11 -79(2)
C3 N2 C6 C11 107(2)
C11 C6 C7 C8 -1(4)
N2 C6 C7 C8 180(2)
C11 C6 C7 C12 -176(2)
N2 C6 C7 C12 4(3)
C6 C7 C8 C9 0(4)
C12 C7 C8 C9 176(2)
C7 C8 C9 C10 -1(4)
C7 C8 C9 C13 -180(2)
C8 C9 C10 C11 4(4)
C13 C9 C10 C11 -178(2)
C9 C10 C11 C6 -4(3)
C9 C10 C11 C14 178(2)
C7 C6 C11 C10 3(3)
N2 C6 C11 C10 -177.8(19)
C7 C6 C11 C14 -179(2)
N2 C6 C11 C14 0(3)
C1 N5 C15 C20 109(3)
C4 N5 C15 C20 -70(3)
C1 N5 C15 C16 -74(3)
C4 N5 C15 C16 108(2)
C20 C15 C16 C17 4(4)
N5 C15 C16 C17 -174(2)
C20 C15 C16 C21 174(3)
N5 C15 C16 C21 -4(3)
C15 C16 C17 C18 -10(4)
C21 C16 C17 C18 180(3)
C16 C17 C18 C19 10(4)
C16 C17 C18 C22 -169(4)
C17 C18 C19 C20 -3(4)
C22 C18 C19 C20 176(3)
C16 C15 C20 C23 169(3)
N5 C15 C20 C23 -13(5)
C16 C15 C20 C19 3(4)
N5 C15 C20 C19 -179.7(19)
C18 C19 C20 C15 -3(4)
C18 C19 C20 C23 -172(3)
N31 N32 C33 N34 4(2)
Cu51 N32 C33 N34 -175.0(14)
C35 N34 C33 N32 -1(2)
N32 N31 C35 N34 4(2)
Cu1 N31 C35 N34 -173.8(14)
C33 N34 C35 N31 -2(2)
N41 N42 C43 N44 -1(2)
Cu1 N42 C43 N44 180.0(14)
C45 N44 C43 N42 1(3)
C43 N44 C45 N41 0(3)
N42 N41 C45 N44 -1(3)
Cu51 N41 C45 N44 -170.9(18)
C54 N55 C51 N52 -3(3)
C65 N55 C51 N52 -177.2(19)
C54 N55 C51 Cu51 176.8(18)
C65 N55 C51 Cu51 2(3)
C53 N52 C51 N55 1(2)
C56 N52 C51 N55 179(2)
C53 N52 C51 Cu51 -178.2(16)
C56 N52 C51 Cu51 -1(3)
C51 N52 C53 C54 0(2)
C56 N52 C53 C54 -177.3(19)
C51 N55 C54 C53 3(3)
C65 N55 C54 C53 178(2)
N52 C53 C54 N55 -2(2)
C51 N52 C56 C61 -97(3)
C53 N52 C56 C61 80(3)
C51 N52 C56 C57 90(3)
C53 N52 C56 C57 -93(2)
C61 C56 C57 C58 5(3)
N52 C56 C57 C58 178.1(19)
C61 C56 C57 C62 169(3)
N52 C56 C57 C62 -18(3)
C56 C57 C58 C59 -9(4)
C62 C57 C58 C59 -174(3)
C57 C58 C59 C60 9(4)
C57 C58 C59 C63 -174(2)
C58 C59 C60 C61 -4(4)
C63 C59 C60 C61 179(2)
C57 C56 C61 C60 -1(4)
N52 C56 C61 C60 -174(2)
C57 C56 C61 C64 177(2)
N52 C56 C61 C64 4(4)
C59 C60 C61 C56 0(4)
C59 C60 C61 C64 -178(2)
C54 N55 C65 C70 -91(3)
C51 N55 C65 C70 84(3)
C54 N55 C65 C66 91(3)
C51 N55 C65 C66 -94(3)
C70 C65 C66 C71 -178(3)
N55 C65 C66 C71 0(4)
C70 C65 C66 C67 6(3)
N55 C65 C66 C67 -176(2)
C65 C66 C67 C68 0(4)
C71 C66 C67 C68 -177(3)
C66 C67 C68 C69 -4(4)
C66 C67 C68 C72 180(3)
C67 C68 C69 C70 2(4)
C72 C68 C69 C70 178(2)
N55 C65 C70 C69 174.3(18)
C66 C65 C70 C69 -8(3)
N55 C65 C70 C73 -6(3)
C66 C65 C70 C73 172(2)
C68 C69 C70 C65 4(3)
C68 C69 C70 C73 -176(2)
